data_8100008
loop_
_publ_author_name
'Biesemeier, Frank'
'Harms, Klaus'
'M\"uller, Ulrich'

_publ_section_title
;
Crystal structure of sodium 4-azidobenzenesulfonate, Na[N~3~C~6~H~4~SO~3~]
;
_journal_issue 1
_journal_name_full 'Zeitschrift f\"ur Kristallographie - New Crystal Structures'
_journal_page_first 37
_journal_page_last 38
_journal_volume 219
_journal_year 2004
_chemical_formula_moiety 'Na [O3 S C6 H4 N3]'
_chemical_formula_sum 'C6 H4 N3 Na O3 S'
_chemical_formula_weight 221.17
_chemical_name_common
;
Sodium p-azidobenzenesulfonate
;
_space_group_IT_number 14
_symmetry_cell_setting monoclinic
_symmetry_space_group_name_Hall '-P 2ybc'
_symmetry_space_group_name_H-M 'P 1 21/c 1'
_cell_angle_alpha 90.00
_cell_angle_beta 93.061(6)
_cell_angle_gamma 90.00
_cell_formula_units_Z 4
_cell_length_a 17.816(1)
_cell_length_b 8.3131(7)
_cell_length_c 5.9366(5)
_cell_measurement_temperature 193(2)
_cell_volume 878.0(1)
_diffrn_ambient_temperature 193(2)
_exptl_crystal_density_diffrn 1.673
_cod_original_sg_symbol_H-M 'P 21/c'
_cod_database_code 8100008

loop_
_symmetry_equiv_pos_as_xyz
'x, y, z'
'-x, y+1/2, -z+1/2'
'-x, -y, -z'
'x, -y-1/2, z-1/2'

loop_
_atom_site_label
_atom_site_type_symbol
_atom_site_fract_x
_atom_site_fract_y
_atom_site_fract_z
_atom_site_U_iso_or_equiv
_atom_site_adp_type
_atom_site_occupancy
_atom_site_symmetry_multiplicity
_atom_site_Wyckoff_symbol
_atom_site_calc_flag
_atom_site_refinement_flags
_atom_site_disorder_assembly
_atom_site_disorder_group
Na Na 0.01939(3) 0.31584(6) 0.63140(9) 0.0202(2) Uani 1 4 e d . . .
S S 0.100911(18) 0.50517(4) 0.13159(5) 0.0171(1) Uani 1 4 e d . . .
O1 O 0.08021(5) 0.6705(1) 0.0784(2) 0.0217(2) Uani 1 4 e d . . .
O2 O 0.09841(6) 0.3971(1) -0.0600(2) 0.0251(2) Uani 1 4 e d . . .
O3 O 0.05554(5) 0.4446(1) 0.3120(2) 0.0215(2) Uani 1 4 e d . . .
C1 C 0.19503(8) 0.5044(2) 0.2422(2) 0.0211(3) Uani 1 4 e d . . .
C2 C 0.24944(9) 0.4166(2) 0.1378(3) 0.0315(4) Uani 1 4 e d . . .
C3 C 0.32231(9) 0.4137(2) 0.2323(3) 0.0379(4) Uani 1 4 e d . . .
C4 C 0.33990(9) 0.49715(19) 0.4296(3) 0.0326(4) Uani 1 4 e d . . .
C5 C 0.28551(9) 0.5851(2) 0.5333(3) 0.0351(4) Uani 1 4 e d . . .
C6 C 0.21279(9) 0.58801(19) 0.4396(3) 0.0314(4) Uani 1 4 e d . . .
N1 N 0.41571(9) 0.4831(2) 0.5176(3) 0.0479(4) Uani 1 4 e d . . .
N2 N 0.43251(8) 0.5652(2) 0.6878(3) 0.0483(4) Uani 1 4 e d . . .
N3 N 0.45521(12) 0.6333(3) 0.8403(4) 0.0711(6) Uani 1 4 e d . . .
H2 H 0.2373(11) 0.360(2) 0.004(3) 0.041(5) Uiso 1 4 e d . . .
H3 H 0.3616(13) 0.358(3) 0.153(4) 0.052(6) Uiso 1 4 e d . . .
H5 H 0.2961(12) 0.642(3) 0.666(4) 0.051(6) Uiso 1 4 e d . . .
H6 H 0.1753(12) 0.652(2) 0.522(3) 0.045(5) Uiso 1 4 e d . . .

loop_
_atom_site_aniso_label
_atom_site_aniso_U_11
_atom_site_aniso_U_22
_atom_site_aniso_U_33
_atom_site_aniso_U_23
_atom_site_aniso_U_13
_atom_site_aniso_U_12
Na 0.0261(3) 0.0175(3) 0.0169(3) -0.0001(2) 0.0001(2) 0.0019(2)
S 0.0172(2) 0.0160(2) 0.0178(2) -0.0001(1) -0.0011(1) -0.0010(1)
O1 0.0221(5) 0.0173(5) 0.0255(5) 0.0043(4) -0.0022(4) -0.0009(4)
O2 0.0238(5) 0.0271(5) 0.0242(5) -0.0080(4) -0.0019(4) 0.0001(4)
O3 0.0225(5) 0.0200(5) 0.0218(5) 0.0044(4) 0.0015(4) -0.0008(4)
C1 0.0190(7) 0.0204(7) 0.0236(7) 0.0016(5) -0.0010(5) -0.0003(5)
C2 0.0248(8) 0.0372(8) 0.0323(9) -0.0103(7) 0.0014(6) 0.0008(6)
C3 0.0220(8) 0.0457(9) 0.0461(9) -0.0105(8) 0.0022(7) 0.0062(7)
C4 0.0205(8) 0.0352(9) 0.0413(9) -0.0013(7) -0.0049(7) 0.0013(6)
C5 0.0275(8) 0.0411(9) 0.0354(9) -0.0119(7) -0.0092(6) 0.0040(7)
C6 0.0246(8) 0.0351(8) 0.0338(9) -0.0113(7) -0.0056(6) 0.0061(6)
N1 0.0218(7) 0.0586(9) 0.0616(9) -0.0140(8) -0.0120(7) 0.0059(6)
N2 0.0265(8) 0.0613(9) 0.0555(9) -0.0068(9) -0.0128(7) 0.0036(7)
N3 0.0477(9) 0.0970(15) 0.0658(13) -0.0217(12) -0.0234(9) 0.0053(11)

loop_
_geom_bond_atom_site_label_1
_geom_bond_atom_site_label_2
_geom_bond_distance
_geom_bond_site_symmetry_2
_geom_bond_publ_flag
Na O1 2.434(1) 2_545 ?
Na O1 2.541(1) 3_566 ?
Na O2 2.349(1) 1_556 ?
Na O2 2.565(1) 4_566 ?
Na O3 2.299(1) . ?
Na O3 2.431(1) 3_566 ?
Na O3 2.485(1) 4_566 ?
S O1 1.454(1) . ?
S O2 1.448(1) . ?
S O3 1.465(1) . ?
S C1 1.768(2) . ?
N1 N2 1.242(2) . ?
N2 N3 1.125(3) . ?
C1 C2 1.386(2) . ?
C1 C6 1.385(2) . ?
C2 C3 1.387(2) . ?
C2 H2 0.94(2) . ?
C3 C4 1.383(2) . ?
C3 H3 0.98(2) . ?
C4 C5 1.384(2) . ?
C4 N1 1.427(2) . ?
C5 C6 1.383(2) . ?
C5 H5 0.93(2) . ?
C6 H6 1.00(2) . ?
